data_2216685
loop_
_publ_author_name
'Do\/l\;ega, Anna'
'Baranowska, Katarzyna'
'Pladzyk, Agnieszka'

_publ_section_title
;(\m-4,4'-Bipyridyl-\k^2^<i>N</i>:<i>N</i>')bis[bis(tri-<i>tert</i>-butoxysilanethiolato-\k^2^<i>S</i>,<i>O</i>)cadmium(II)]
 toluene disolvate
;
_journal_coeditor_code NG2366
_journal_issue 12
_journal_name_full 'Acta Crystallographica Section E'
_journal_page_first m3072
_journal_page_last m3072
_journal_paper_doi 10.1107/S1600536807057947
_journal_volume 63
_journal_year 2007
_chemical_formula_iupac '[Cd2 (C12 H27 O3 S Si)4 (C10 H8 N2)] , 2C7 H8'
_chemical_formula_moiety 'C58 H116 Cd2 N2 O12 S4 Si4 , 2C7 H8'
_chemical_formula_sum 'C72 H132 Cd2 N2 O12 S4 Si4'
_chemical_formula_weight 1683.2
_chemical_name_systematic
;
(\m-4,4'-Bipyridyl-\k^2^N:N')bis[bis(tri-tert-
butoxysilanethiolato-\k^2^S,O)cadmium(II)] toluene disolvate
;
_space_group_IT_number 14
_symmetry_cell_setting monoclinic
_symmetry_space_group_name_Hall '-P 2ybc'
_symmetry_space_group_name_H-M 'P 1 21/c 1'
_atom_sites_solution_hydrogens geom
_atom_sites_solution_primary direct
_atom_sites_solution_secondary difmap
_audit_conform_dict_name cif_core.dic
_audit_conform_dict_version 2.3
_audit_creation_method 'WinGX routine CIF_UPDATE'
_cell_angle_alpha 90
_cell_angle_beta 94.355(2)
_cell_angle_gamma 90
_cell_formula_units_Z 2
_cell_length_a 9.8095(2)
_cell_length_b 19.4290(5)
_cell_length_c 23.1842(6)
_cell_measurement_reflns_used 27489
_cell_measurement_temperature 120(2)
_cell_measurement_theta_max 32.466
_cell_measurement_theta_min 2.0779
_cell_volume 4405.89(18)
_computing_cell_refinement 'CrysAlis RED (Oxford Diffraction, 2006)'
_computing_data_collection 'CrysAlis CCD (Oxford Diffraction, 2006)'
_computing_data_reduction 'CrysAlis RED (Oxford Diffraction, 2006)'
_computing_molecular_graphics 'ORTEP-3 for Windows (Farrugia, 1997)'
_computing_publication_material 'WinGX (Farrugia, 1999)'
_computing_structure_refinement 'SHELXL97 (Sheldrick, 1997)'
_computing_structure_solution 'SHELXS97 (Sheldrick, 1997)'
_diffrn_ambient_temperature 120(2)
_diffrn_detector_area_resol_mean 8.1883
_diffrn_measured_fraction_theta_full 0.999
_diffrn_measured_fraction_theta_max 0.999
_diffrn_measurement_device 'Oxford Diffraction KM4 CCD'
_diffrn_measurement_device_type 'Oxford Diffraction KM4 CCD'
_diffrn_measurement_method '\w scans, 0.70 deg width'
_diffrn_radiation_monochromator graphite
_diffrn_radiation_type MoK\a
_diffrn_radiation_wavelength 0.71073
_diffrn_reflns_av_R_equivalents 0.0207
_diffrn_reflns_limit_h_max 11
_diffrn_reflns_limit_h_min -11
_diffrn_reflns_limit_k_max 23
_diffrn_reflns_limit_k_min -23
_diffrn_reflns_limit_l_max 27
_diffrn_reflns_limit_l_min -15
_diffrn_reflns_number 27639
_diffrn_reflns_theta_full 25.05
_diffrn_reflns_theta_max 25.05
_diffrn_reflns_theta_min 2.08
_exptl_absorpt_coefficient_mu 0.684
_exptl_absorpt_correction_T_max 1.05595
_exptl_absorpt_correction_T_min 0.9615
_exptl_absorpt_correction_type analytical
_exptl_absorpt_process_details '(CrysAlis RED; Oxford Diffraction, 2006)'
_exptl_crystal_colour colourless
_exptl_crystal_density_diffrn 1.269
_exptl_crystal_density_method 'not measured'
_exptl_crystal_description prism
_exptl_crystal_F_000 1780
_exptl_crystal_size_max 0.1399
_exptl_crystal_size_mid 0.103
_exptl_crystal_size_min 0.0752
_refine_diff_density_max 0.881
_refine_diff_density_min -0.4
_refine_ls_extinction_method none
_refine_ls_goodness_of_fit_ref 1.169
_refine_ls_hydrogen_treatment constr
_refine_ls_matrix_type full
_refine_ls_number_parameters 453
_refine_ls_number_reflns 7785
_refine_ls_number_restraints 0
_refine_ls_restrained_S_all 1.169
_refine_ls_R_factor_all 0.0333
_refine_ls_R_factor_gt 0.0273
_refine_ls_shift/su_max 0.002
_refine_ls_shift/su_mean 0
_refine_ls_structure_factor_coef Fsqd
_refine_ls_weighting_details 'calc w = 1/[\s^2^(Fo^2^)+(0.0492P)^2^+1.2954P] where P=(Fo^2^+2Fc^2^)/3'
_refine_ls_weighting_scheme calc
_refine_ls_wR_factor_gt 0.0711
_refine_ls_wR_factor_ref 0.0815
_reflns_number_gt 6924
_reflns_number_total 7785
_reflns_threshold_expression I>2\s(I)
_cod_data_source_file ng2366.cif
_cod_data_source_block I
_cod_original_sg_symbol_H-M 'P 21/c'
_cod_database_code 2216685
_cod_database_fobs_code 2216685

loop_
_symmetry_equiv_pos_as_xyz
'x, y, z'
'-x, y+1/2, -z+1/2'
'-x, -y, -z'
'x, -y-1/2, z-1/2'

loop_
_atom_site_type_symbol
_atom_site_label
_atom_site_fract_x
_atom_site_fract_y
_atom_site_fract_z
_atom_site_U_iso_or_equiv
_atom_site_adp_type
_atom_site_calc_flag
_atom_site_refinement_flags
_atom_site_occupancy
_atom_site_disorder_assembly
_atom_site_disorder_group
C C1 0.7392(2) 0.39873(11) 0.24469(9) 0.0274(5) Uani d . 1 A .
C C2 0.8606(3) 0.43098(18) 0.21823(12) 0.0552(8) Uani d . 1 . .
H H2A 0.9038 0.3968 0.1944 0.083 Uiso calc R 1 . .
H H2B 0.927 0.4469 0.2491 0.083 Uiso calc R 1 . .
H H2C 0.8296 0.4702 0.194 0.083 Uiso calc R 1 . .
C C3 0.7834(3) 0.33610(14) 0.27929(11) 0.0495(7) Uani d . 1 . .
H H3A 0.7038 0.3152 0.2955 0.074 Uiso calc R 1 . .
H H3B 0.8504 0.3495 0.3108 0.074 Uiso calc R 1 . .
H H3C 0.825 0.3028 0.2541 0.074 Uiso calc R 1 . .
C C4 0.6690(3) 0.44959(17) 0.28178(13) 0.0575(9) Uani d . 1 . .
H H4A 0.6457 0.4912 0.2592 0.086 Uiso calc R 1 . .
H H4B 0.7303 0.4617 0.3156 0.086 Uiso calc R 1 . .
H H4C 0.5853 0.4289 0.2946 0.086 Uiso calc R 1 . .
C C5 0.3733(2) 0.51955(11) 0.14177(9) 0.0290(5) Uani d . 1 A .
C C6 0.3849(3) 0.58743(12) 0.17434(11) 0.0370(6) Uani d . 1 . .
H H6A 0.3679 0.5797 0.215 0.056 Uiso calc R 1 . .
H H6B 0.3173 0.62 0.157 0.056 Uiso calc R 1 . .
H H6C 0.4769 0.6064 0.1721 0.056 Uiso calc R 1 . .
C C7 0.2310(2) 0.48915(13) 0.14482(12) 0.0404(6) Uani d . 1 . .
H H7A 0.2247 0.4457 0.1233 0.061 Uiso calc R 1 . .
H H7B 0.1627 0.5215 0.1278 0.061 Uiso calc R 1 . .
H H7C 0.214 0.4807 0.1853 0.061 Uiso calc R 1 . .
C C8 0.4073(3) 0.52946(13) 0.07947(10) 0.0453(7) Uani d . 1 . .
H H8A 0.501 0.5467 0.0788 0.068 Uiso calc R 1 . .
H H8B 0.3437 0.5628 0.0605 0.068 Uiso calc R 1 . .
H H8C 0.399 0.4853 0.059 0.068 Uiso calc R 1 . .
C C9 0.3271(2) 0.31123(11) 0.25002(10) 0.0308(5) Uani d . 1 A .
C C10 0.4065(3) 0.24675(12) 0.23669(12) 0.0410(6) Uani d . 1 . .
H H10A 0.4061 0.241 0.1947 0.062 Uiso calc R 1 . .
H H10B 0.3637 0.2066 0.2535 0.062 Uiso calc R 1 . .
H H10C 0.501 0.2511 0.2533 0.062 Uiso calc R 1 . .
C C11 0.1852(3) 0.30822(15) 0.22104(16) 0.0566(8) Uani d . 1 . .
H H11A 0.1349 0.3498 0.2305 0.085 Uiso calc R 1 . .
H H11B 0.1379 0.2676 0.2346 0.085 Uiso calc R 1 . .
H H11C 0.1901 0.3054 0.179 0.085 Uiso calc R 1 . .
C C12 0.3263(4) 0.32048(14) 0.31497(12) 0.0596(9) Uani d . 1 . .
H H12A 0.4206 0.324 0.332 0.089 Uiso calc R 1 . .
H H12B 0.2815 0.2808 0.3316 0.089 Uiso calc R 1 . .
H H12C 0.2764 0.3626 0.3232 0.089 Uiso calc R 1 . .
C C13 0.6504(2) 0.19441(11) -0.02055(8) 0.0220(4) Uani d . 1 A .
C C14 0.5048(2) 0.17276(12) -0.01138(9) 0.0278(5) Uani d . 1 . .
H H14A 0.5055 0.1269 0.0063 0.042 Uiso calc R 1 . .
H H14B 0.4509 0.1715 -0.0487 0.042 Uiso calc R 1 . .
H H14C 0.4641 0.2059 0.0142 0.042 Uiso calc R 1 . .
C C15 0.6525(3) 0.26376(13) -0.05094(10) 0.0355(5) Uani d . 1 . .
H H15A 0.6078 0.2983 -0.028 0.053 Uiso calc R 1 . .
H H15B 0.6037 0.2601 -0.0893 0.053 Uiso calc R 1 . .
H H15C 0.7474 0.2775 -0.0551 0.053 Uiso calc R 1 . .
C C16 0.7220(2) 0.13953(12) -0.05393(9) 0.0312(5) Uani d . 1 . .
H H16A 0.8165 0.1537 -0.0584 0.047 Uiso calc R 1 . .
H H16B 0.6737 0.1336 -0.0922 0.047 Uiso calc R 1 . .
H H16C 0.722 0.0959 -0.0327 0.047 Uiso calc R 1 . .
C C17 1.0884(2) 0.11565(12) 0.06581(10) 0.0307(5) Uani d . 1 A .
C C18 1.1722(3) 0.17525(16) 0.09261(13) 0.0487(7) Uani d . 1 . .
H H18A 1.1742 0.2129 0.0645 0.073 Uiso calc R 1 . .
H H18B 1.2657 0.1596 0.1033 0.073 Uiso calc R 1 . .
H H18C 1.1305 0.1915 0.1272 0.073 Uiso calc R 1 . .
C C19 1.0757(3) 0.05792(16) 0.10891(13) 0.0529(8) Uani d . 1 . .
H H19A 1.0353 0.0758 0.1433 0.079 Uiso calc R 1 . .
H H19B 1.1665 0.039 0.1201 0.079 Uiso calc R 1 . .
H H19C 1.017 0.0216 0.0913 0.079 Uiso calc R 1 . .
C C20 1.1515(3) 0.08867(14) 0.01263(11) 0.0402(6) Uani d . 1 . .
H H20A 1.0958 0.0507 -0.0041 0.06 Uiso calc R 1 . .
H H20B 1.2442 0.0721 0.0235 0.06 Uiso calc R 1 . .
H H20C 1.1553 0.1257 -0.0159 0.06 Uiso calc R 1 . .
C C21 0.6584(2) 0.04645(11) 0.12376(9) 0.0244(4) Uani d . 1 A .
C C22 0.5906(3) -0.01292(12) 0.08980(10) 0.0355(5) Uani d . 1 . .
H H22A 0.5358 0.0052 0.0561 0.053 Uiso calc R 1 . .
H H22B 0.5313 -0.0382 0.1145 0.053 Uiso calc R 1 . .
H H22C 0.661 -0.0439 0.0769 0.053 Uiso calc R 1 . .
C C23 0.7478(2) 0.02003(12) 0.17520(9) 0.0318(5) Uani d . 1 . .
H H23A 0.8164 -0.0117 0.1618 0.048 Uiso calc R 1 . .
H H23B 0.6911 -0.0042 0.2017 0.048 Uiso calc R 1 . .
H H23C 0.7939 0.0589 0.1954 0.048 Uiso calc R 1 . .
C C24 0.5507(2) 0.09622(12) 0.14296(10) 0.0333(5) Uani d . 1 . .
H H24A 0.5957 0.1344 0.1644 0.05 Uiso calc R 1 . .
H H24B 0.4901 0.072 0.1679 0.05 Uiso calc R 1 . .
H H24C 0.497 0.1142 0.1089 0.05 Uiso calc R 1 . .
C C25 0.7600(6) 0.4345(3) 0.0605(2) 0.0221(14) Uiso d P 0.506(7) A 1
H H25 0.6719 0.4449 0.0724 0.046(15) Uiso calc PR 0.506(7) A 1
C C26 0.8326(6) 0.4849(3) 0.0335(3) 0.0240(15) Uiso d P 0.506(7) A 1
H H26 0.7923 0.5291 0.0277 0.021(11) Uiso calc PR 0.506(7) A 1
C C28 1.0182(5) 0.4047(2) 0.0324(2) 0.0236(12) Uiso d P 0.506(7) A 1
H H28 1.1098 0.3938 0.0252 0.028 Uiso calc PR 0.506(7) A 1
C C29 0.9401(5) 0.3570(2) 0.0589(2) 0.0230(11) Uiso d P 0.506(7) A 1
H H29 0.9762 0.3131 0.0696 0.028 Uiso calc PR 0.506(7) A 1
C C25A 0.7814(6) 0.4448(3) 0.0718(3) 0.0251(15) Uiso d P 0.494(7) A 2
H H25A 0.7082 0.459 0.0936 0.038(14) Uiso calc PR 0.494(7) A 2
C C26A 0.8515(6) 0.4949(3) 0.0451(3) 0.0227(15) Uiso d P 0.494(7) A 2
H H26A 0.8267 0.542 0.0472 0.033(13) Uiso calc PR 0.494(7) A 2
C C28A 0.9814(5) 0.4081(2) 0.0044(2) 0.0229(12) Uiso d P 0.494(7) A 2
H H28A 1.0457 0.394 -0.0219 0.027 Uiso calc PR 0.494(7) A 2
C C29A 0.9070(5) 0.3604(2) 0.0330(2) 0.0231(11) Uiso d P 0.494(7) A 2
H H29A 0.9263 0.3132 0.0265 0.028 Uiso calc PR 0.494(7) A 2
C C27 0.9606(2) 0.47356(11) 0.01469(10) 0.0292(5) Uani d . 1 . .
C C30 0.0194(3) 0.20285(15) 0.37305(14) 0.0499(7) Uani d . 1 . .
H H30 -0.0696 0.2167 0.3585 0.06 Uiso calc R 1 . .
C C31 0.0754(3) 0.23122(17) 0.42372(13) 0.0514(7) Uani d . 1 . .
H H31 0.025 0.2639 0.4439 0.062 Uiso calc R 1 . .
C C32 0.2049(3) 0.21219(13) 0.44523(13) 0.0435(6) Uani d . 1 . .
H H32 0.2446 0.232 0.48 0.052 Uiso calc R 1 . .
C C33 0.2757(3) 0.16450(13) 0.41587(13) 0.0457(7) Uani d . 1 . .
H H33 0.3645 0.1509 0.4307 0.055 Uiso calc R 1 . .
C C34 0.2196(3) 0.13602(13) 0.36497(12) 0.0419(6) Uani d . 1 . .
H H34 0.2707 0.1034 0.3451 0.05 Uiso calc R 1 . .
C C35 0.0899(3) 0.15424(12) 0.34249(11) 0.0388(6) Uani d . 1 . .
C C36 0.0282(4) 0.12362(16) 0.28714(12) 0.0587(8) Uani d . 1 . .
H H36A 0.0996 0.1172 0.2603 0.088 Uiso calc R 1 . .
H H36B -0.0422 0.1547 0.2698 0.088 Uiso calc R 1 . .
H H36C -0.0131 0.079 0.2952 0.088 Uiso calc R 1 . .
Cd Cd1 0.681416(15) 0.293346(7) 0.114331(6) 0.02303(7) Uani d . 1 A .
N N1 0.80907(19) 0.37450(9) 0.06946(8) 0.0289(4) Uani d . 1 . .
O O1 0.64763(14) 0.37525(8) 0.19596(6) 0.0254(3) Uani d . 1 . .
O O2 0.47662(15) 0.47464(7) 0.16934(6) 0.0251(3) Uani d . 1 . .
O O3 0.39076(15) 0.37287(7) 0.22922(6) 0.0257(3) Uani d . 1 . .
O O4 0.72132(15) 0.20541(6) 0.03641(6) 0.0209(3) Uani d . 1 . .
O O5 0.95533(14) 0.14222(7) 0.04608(6) 0.0232(3) Uani d . 1 . .
O O6 0.74521(15) 0.07929(7) 0.08393(6) 0.0239(3) Uani d . 1 . .
S S1 0.44513(5) 0.33544(3) 0.10046(2) 0.02512(12) Uani d . 1 . .
S S2 0.84466(6) 0.20885(3) 0.15666(2) 0.02556(13) Uani d . 1 . .
Si Si1 0.48493(5) 0.39138(3) 0.17697(2) 0.01919(12) Uani d . 1 A .
Si Si2 0.81719(5) 0.15393(3) 0.07939(2) 0.01791(12) Uani d . 1 A .

loop_
_atom_site_aniso_label
_atom_site_aniso_U_11
_atom_site_aniso_U_22
_atom_site_aniso_U_33
_atom_site_aniso_U_12
_atom_site_aniso_U_13
_atom_site_aniso_U_23
C1 0.0249(11) 0.0306(11) 0.0255(11) 0.0020(9) -0.0051(9) -0.0093(9)
C2 0.0426(16) 0.078(2) 0.0428(16) -0.0268(15) -0.0084(12) -0.0029(14)
C3 0.078(2) 0.0430(15) 0.0250(13) 0.0088(14) -0.0131(13) -0.0032(11)
C4 0.0446(16) 0.070(2) 0.0550(18) 0.0200(14) -0.0185(13) -0.0426(16)
C5 0.0336(12) 0.0243(11) 0.0287(11) 0.0039(9) -0.0008(9) 0.0041(9)
C6 0.0467(15) 0.0263(12) 0.0387(13) 0.0047(10) 0.0072(11) 0.0014(10)
C7 0.0303(13) 0.0367(14) 0.0525(15) 0.0050(10) -0.0079(11) 0.0028(11)
C8 0.0710(19) 0.0338(13) 0.0310(13) 0.0082(13) 0.0041(12) 0.0064(10)
C9 0.0374(13) 0.0212(10) 0.0358(12) -0.0076(9) 0.0160(10) -0.0020(9)
C10 0.0484(15) 0.0264(12) 0.0499(15) 0.0004(11) 0.0147(12) 0.0062(11)
C11 0.0326(15) 0.0422(15) 0.096(2) -0.0107(12) 0.0097(15) 0.0036(16)
C12 0.107(3) 0.0355(15) 0.0413(16) -0.0214(16) 0.0364(16) -0.0031(12)
C13 0.0222(10) 0.0257(10) 0.0173(10) -0.0011(8) -0.0030(8) 0.0005(8)
C14 0.0223(11) 0.0341(12) 0.0264(11) -0.0023(9) -0.0023(8) -0.0029(9)
C15 0.0357(13) 0.0368(13) 0.0330(13) -0.0037(10) -0.0045(10) 0.0125(10)
C16 0.0306(12) 0.0419(13) 0.0211(11) 0.0032(10) 0.0018(9) -0.0071(9)
C17 0.0181(10) 0.0386(13) 0.0355(12) 0.0064(9) 0.0028(9) 0.0029(10)
C18 0.0224(13) 0.0686(19) 0.0546(17) -0.0019(12) -0.0005(11) -0.0181(15)
C19 0.0419(16) 0.0657(19) 0.0515(17) 0.0263(14) 0.0066(13) 0.0242(14)
C20 0.0296(13) 0.0443(14) 0.0480(15) 0.0058(11) 0.0120(11) -0.0040(12)
C21 0.0285(11) 0.0243(11) 0.0212(10) -0.0066(9) 0.0072(8) 0.0016(8)
C22 0.0439(14) 0.0343(13) 0.0293(12) -0.0179(11) 0.0085(10) -0.0021(10)
C23 0.0388(13) 0.0288(12) 0.0280(11) -0.0030(10) 0.0047(10) 0.0060(9)
C24 0.0311(12) 0.0361(13) 0.0342(12) -0.0011(10) 0.0124(10) 0.0045(10)
C27 0.0262(11) 0.0274(11) 0.0353(12) -0.0081(9) 0.0109(9) -0.0119(9)
C30 0.0332(15) 0.0565(18) 0.0591(18) 0.0040(12) -0.0027(13) 0.0149(14)
C31 0.0401(16) 0.0587(18) 0.0571(18) 0.0004(14) 0.0147(13) 0.0002(15)
C32 0.0398(15) 0.0449(15) 0.0459(15) -0.0157(12) 0.0029(12) 0.0059(12)
C33 0.0316(14) 0.0360(14) 0.0674(18) -0.0092(11) -0.0092(13) 0.0115(13)
C34 0.0356(14) 0.0314(13) 0.0584(17) -0.0046(10) 0.0024(12) 0.0056(12)
C35 0.0425(14) 0.0324(13) 0.0404(14) -0.0095(11) -0.0032(11) 0.0179(11)
C36 0.073(2) 0.0538(18) 0.0471(17) -0.0127(16) -0.0137(15) 0.0145(14)
Cd1 0.02256(10) 0.02152(10) 0.02558(10) -0.00129(6) 0.00542(6) -0.00431(6)
N1 0.0275(10) 0.0277(10) 0.0328(10) -0.0055(8) 0.0099(8) -0.0082(8)
O1 0.0209(7) 0.0301(8) 0.0250(7) 0.0021(6) -0.0007(6) -0.0111(6)
O2 0.0268(8) 0.0209(7) 0.0275(8) -0.0012(6) 0.0000(6) 0.0018(6)
O3 0.0312(8) 0.0197(7) 0.0275(8) -0.0043(6) 0.0112(6) -0.0011(6)
O4 0.0217(8) 0.0205(7) 0.0200(7) 0.0010(5) -0.0019(6) -0.0024(5)
O5 0.0174(7) 0.0289(8) 0.0234(7) 0.0009(6) 0.0025(6) 0.0026(6)
O6 0.0295(8) 0.0218(7) 0.0214(7) -0.0046(6) 0.0087(6) -0.0004(6)
S1 0.0229(3) 0.0292(3) 0.0232(3) -0.0020(2) 0.0007(2) -0.0060(2)
S2 0.0284(3) 0.0266(3) 0.0210(3) -0.0005(2) -0.0026(2) -0.00446(19)
Si1 0.0188(3) 0.0192(3) 0.0198(3) -0.0014(2) 0.0034(2) -0.0011(2)
Si2 0.0174(3) 0.0184(3) 0.0180(3) -0.0008(2) 0.0017(2) 0.0000(2)

loop_
_atom_type_symbol
_atom_type_description
_atom_type_scat_dispersion_real
_atom_type_scat_dispersion_imag
_atom_type_scat_source
C C 0.0033 0.0016 'International Tables Vol C Tables 4.2.6.8 and 6.1.1.4'
Cd Cd -0.8075 1.2024 'International Tables Vol C Tables 4.2.6.8 and 6.1.1.4'
N N 0.0061 0.0033 'International Tables Vol C Tables 4.2.6.8 and 6.1.1.4'
O O 0.0106 0.006 'International Tables Vol C Tables 4.2.6.8 and 6.1.1.4'
S S 0.1246 0.1234 'International Tables Vol C Tables 4.2.6.8 and 6.1.1.4'
Si Si 0.0817 0.0704 'International Tables Vol C Tables 4.2.6.8 and 6.1.1.4'
H H 0 0 'International Tables Vol C Tables 4.2.6.8 and 6.1.1.4'

loop_
_geom_angle_atom_site_label_1
_geom_angle_atom_site_label_2
_geom_angle_atom_site_label_3
_geom_angle_site_symmetry_1
_geom_angle_site_symmetry_3
_geom_angle
_geom_angle_publ_flag
O1 C1 C3 . . 107.18(18) ?
O1 C1 C4 . . 111.37(18) ?
C3 C1 C4 . . 110.6(2) ?
O1 C1 C2 . . 105.77(18) ?
C3 C1 C2 . . 110.3(2) ?
C4 C1 C2 . . 111.5(2) ?
C1 C2 H2A . . 109.5 ?
C1 C2 H2B . . 109.5 ?
H2A C2 H2B . . 109.5 ?
C1 C2 H2C . . 109.5 ?
H2A C2 H2C . . 109.5 ?
H2B C2 H2C . . 109.5 ?
C1 C3 H3A . . 109.5 ?
C1 C3 H3B . . 109.5 ?
H3A C3 H3B . . 109.5 ?
C1 C3 H3C . . 109.5 ?
H3A C3 H3C . . 109.5 ?
H3B C3 H3C . . 109.5 ?
C1 C4 H4A . . 109.5 ?
C1 C4 H4B . . 109.5 ?
H4A C4 H4B . . 109.5 ?
C1 C4 H4C . . 109.5 ?
H4A C4 H4C . . 109.5 ?
H4B C4 H4C . . 109.5 ?
O2 C5 C8 . . 107.42(18) ?
O2 C5 C6 . . 106.28(18) ?
C8 C5 C6 . . 110.43(19) ?
O2 C5 C7 . . 111.03(17) ?
C8 C5 C7 . . 111.2(2) ?
C6 C5 C7 . . 110.3(2) ?
C5 C6 H6A . . 109.5 ?
C5 C6 H6B . . 109.5 ?
H6A C6 H6B . . 109.5 ?
C5 C6 H6C . . 109.5 ?
H6A C6 H6C . . 109.5 ?
H6B C6 H6C . . 109.5 ?
C5 C7 H7A . . 109.5 ?
C5 C7 H7B . . 109.5 ?
H7A C7 H7B . . 109.5 ?
C5 C7 H7C . . 109.5 ?
H7A C7 H7C . . 109.5 ?
H7B C7 H7C . . 109.5 ?
C5 C8 H8A . . 109.5 ?
C5 C8 H8B . . 109.5 ?
H8A C8 H8B . . 109.5 ?
C5 C8 H8C . . 109.5 ?
H8A C8 H8C . . 109.5 ?
H8B C8 H8C . . 109.5 ?
O3 C9 C11 . . 106.9(2) ?
O3 C9 C12 . . 105.50(18) ?
C11 C9 C12 . . 112.0(2) ?
O3 C9 C10 . . 111.91(18) ?
C11 C9 C10 . . 110.4(2) ?
C12 C9 C10 . . 109.9(2) ?
C9 C10 H10A . . 109.5 ?
C9 C10 H10B . . 109.5 ?
H10A C10 H10B . . 109.5 ?
C9 C10 H10C . . 109.5 ?
H10A C10 H10C . . 109.5 ?
H10B C10 H10C . . 109.5 ?
C9 C11 H11A . . 109.5 ?
C9 C11 H11B . . 109.5 ?
H11A C11 H11B . . 109.5 ?
C9 C11 H11C . . 109.5 ?
H11A C11 H11C . . 109.5 ?
H11B C11 H11C . . 109.5 ?
C9 C12 H12A . . 109.5 ?
C9 C12 H12B . . 109.5 ?
H12A C12 H12B . . 109.5 ?
C9 C12 H12C . . 109.5 ?
H12A C12 H12C . . 109.5 ?
H12B C12 H12C . . 109.5 ?
O4 C13 C14 . . 107.59(16) ?
O4 C13 C16 . . 110.85(16) ?
C14 C13 C16 . . 110.64(18) ?
O4 C13 C15 . . 105.48(16) ?
C14 C13 C15 . . 110.86(18) ?
C16 C13 C15 . . 111.24(19) ?
C13 C14 H14A . . 109.5 ?
C13 C14 H14B . . 109.5 ?
H14A C14 H14B . . 109.5 ?
C13 C14 H14C . . 109.5 ?
H14A C14 H14C . . 109.5 ?
H14B C14 H14C . . 109.5 ?
C13 C15 H15A . . 109.5 ?
C13 C15 H15B . . 109.5 ?
H15A C15 H15B . . 109.5 ?
C13 C15 H15C . . 109.5 ?
H15A C15 H15C . . 109.5 ?
H15B C15 H15C . . 109.5 ?
C13 C16 H16A . . 109.5 ?
C13 C16 H16B . . 109.5 ?
H16A C16 H16B . . 109.5 ?
C13 C16 H16C . . 109.5 ?
H16A C16 H16C . . 109.5 ?
H16B C16 H16C . . 109.5 ?
O5 C17 C19 . . 110.87(18) ?
O5 C17 C20 . . 106.33(18) ?
C19 C17 C20 . . 109.9(2) ?
O5 C17 C18 . . 107.68(19) ?
C19 C17 C18 . . 111.3(2) ?
C20 C17 C18 . . 110.7(2) ?
C17 C18 H18A . . 109.5 ?
C17 C18 H18B . . 109.5 ?
H18A C18 H18B . . 109.5 ?
C17 C18 H18C . . 109.5 ?
H18A C18 H18C . . 109.5 ?
H18B C18 H18C . . 109.5 ?
C17 C19 H19A . . 109.5 ?
C17 C19 H19B . . 109.5 ?
H19A C19 H19B . . 109.5 ?
C17 C19 H19C . . 109.5 ?
H19A C19 H19C . . 109.5 ?
H19B C19 H19C . . 109.5 ?
C17 C20 H20A . . 109.5 ?
C17 C20 H20B . . 109.5 ?
H20A C20 H20B . . 109.5 ?
C17 C20 H20C . . 109.5 ?
H20A C20 H20C . . 109.5 ?
H20B C20 H20C . . 109.5 ?
O6 C21 C23 . . 108.50(17) ?
O6 C21 C22 . . 104.99(16) ?
C23 C21 C22 . . 110.78(19) ?
O6 C21 C24 . . 111.12(17) ?
C23 C21 C24 . . 110.98(18) ?
C22 C21 C24 . . 110.30(19) ?
C21 C22 H22A . . 109.5 ?
C21 C22 H22B . . 109.5 ?
H22A C22 H22B . . 109.5 ?
C21 C22 H22C . . 109.5 ?
H22A C22 H22C . . 109.5 ?
H22B C22 H22C . . 109.5 ?
C21 C23 H23A . . 109.5 ?
C21 C23 H23B . . 109.5 ?
H23A C23 H23B . . 109.5 ?
C21 C23 H23C . . 109.5 ?
H23A C23 H23C . . 109.5 ?
H23B C23 H23C . . 109.5 ?
C21 C24 H24A . . 109.5 ?
C21 C24 H24B . . 109.5 ?
H24A C24 H24B . . 109.5 ?
C21 C24 H24C . . 109.5 ?
H24A C24 H24C . . 109.5 ?
H24B C24 H24C . . 109.5 ?
N1 C25 C26 . . 121.4(5) ?
N1 C25 H25 . . 119.3 ?
C26 C25 H25 . . 119.3 ?
C27 C26 C25 . . 122.7(5) ?
C27 C26 H26 . . 118.6 ?
C25 C26 H26 . . 118.6 ?
C29 C28 C27 . . 120.8(4) ?
C29 C28 H28 . . 119.6 ?
C27 C28 H28 . . 119.6 ?
N1 C29 C28 . . 118.4(4) ?
N1 C29 H29 . . 120.8 ?
C28 C29 H29 . . 120.8 ?
C26A C25A N1 . . 125.0(5) ?
C26A C25A H25A . . 117.5 ?
N1 C25A H25A . . 117.5 ?
C25A C26A C27 . . 116.9(5) ?
C25A C26A H26A . . 121.6 ?
C27 C26A H26A . . 121.6 ?
C27 C28A C29A . . 117.9(4) ?
C27 C28A H28A . . 121 ?
C29A C28A H28A . . 121 ?
N1 C29A C28A . . 126.1(4) ?
N1 C29A H29A . . 116.9 ?
C28A C29A H29A . . 116.9 ?
C28A C27 C26 . . 111.7(3) ?
C28A C27 C26A . . 121.1(3) ?
C28A C27 C27 . 3_765 119.6(3) ?
C26 C27 C27 . 3_765 123.6(3) ?
C26A C27 C27 . 3_765 118.4(3) ?
C26 C27 C28 . . 113.0(3) ?
C26A C27 C28 . . 114.6(3) ?
C27 C27 C28 3_765 . 123.1(3) ?
C31 C30 C35 . . 121.6(3) ?
C31 C30 H30 . . 119.2 ?
C35 C30 H30 . . 119.2 ?
C30 C31 C32 . . 120.0(3) ?
C30 C31 H31 . . 120 ?
C32 C31 H31 . . 120 ?
C33 C32 C31 . . 119.3(3) ?
C33 C32 H32 . . 120.4 ?
C31 C32 H32 . . 120.4 ?
C32 C33 C34 . . 120.8(3) ?
C32 C33 H33 . . 119.6 ?
C34 C33 H33 . . 119.6 ?
C33 C34 C35 . . 121.0(3) ?
C33 C34 H34 . . 119.5 ?
C35 C34 H34 . . 119.5 ?
C34 C35 C30 . . 117.3(2) ?
C34 C35 C36 . . 121.4(3) ?
C30 C35 C36 . . 121.3(3) ?
C35 C36 H36A . . 109.5 ?
C35 C36 H36B . . 109.5 ?
H36A C36 H36B . . 109.5 ?
C35 C36 H36C . . 109.5 ?
H36A C36 H36C . . 109.5 ?
H36B C36 H36C . . 109.5 ?
N1 Cd1 S2 . . 106.15(5) yes
N1 Cd1 S1 . . 104.61(5) yes
S2 Cd1 S1 . . 149.156(19) yes
N1 Cd1 O1 . . 90.80(6) yes
S2 Cd1 O1 . . 104.03(4) yes
S1 Cd1 O1 . . 73.18(3) yes
N1 Cd1 O4 . . 91.19(5) yes
S2 Cd1 O4 . . 72.67(3) yes
S1 Cd1 O4 . . 109.03(3) yes
O1 Cd1 O4 . . 176.53(5) yes
N1 Cd1 Si1 . . 99.61(5) ?
S2 Cd1 Si1 . . 128.835(17) ?
S1 Cd1 Si1 . . 41.656(15) ?
O1 Cd1 Si1 . . 31.56(3) ?
O4 Cd1 Si1 . . 150.45(3) ?
N1 Cd1 Si2 . . 102.52(5) ?
S2 Cd1 Si2 . . 41.386(15) ?
S1 Cd1 Si2 . . 131.734(16) ?
O1 Cd1 Si2 . . 145.10(3) ?
O4 Cd1 Si2 . . 31.51(3) ?
Si1 Cd1 Si2 . . 157.776(14) ?
C25 N1 C29A . . 111.1(3) ?
C25 N1 C29 . . 123.1(3) ?
C29A N1 C25A . . 111.8(3) ?
C29 N1 C25A . . 115.9(3) ?
C25 N1 Cd1 . . 119.2(3) ?
C29A N1 Cd1 . . 125.3(2) ?
C29 N1 Cd1 . . 117.4(2) ?
C25A N1 Cd1 . . 122.5(3) ?
C1 O1 Si1 . . 132.12(12) ?
C1 O1 Cd1 . . 132.14(11) ?
Si1 O1 Cd1 . . 95.70(6) ?
C5 O2 Si1 . . 132.37(13) ?
C9 O3 Si1 . . 135.81(13) ?
C13 O4 Si2 . . 131.77(12) ?
C13 O4 Cd1 . . 130.78(11) ?
Si2 O4 Cd1 . . 95.15(6) ?
C17 O5 Si2 . . 131.67(13) ?
C21 O6 Si2 . . 135.64(13) ?
Si1 S1 Cd1 . . 87.05(2) ?
Si2 S2 Cd1 . . 87.75(2) ?
O3 Si1 O2 . . 105.98(8) ?
O3 Si1 O1 . . 110.67(8) ?
O2 Si1 O1 . . 104.87(8) ?
O3 Si1 S1 . . 116.03(6) ?
O2 Si1 S1 . . 114.79(6) ?
O1 Si1 S1 . . 103.98(5) ?
O3 Si1 Cd1 . . 128.03(6) ?
O2 Si1 Cd1 . . 125.39(6) ?
O1 Si1 Cd1 . . 52.74(5) ?
S1 Si1 Cd1 . . 51.299(18) ?
O6 Si2 O5 . . 106.78(8) ?
O6 Si2 O4 . . 110.48(8) ?
O5 Si2 O4 . . 104.76(7) ?
O6 Si2 S2 . . 115.52(6) ?
O5 Si2 S2 . . 114.94(6) ?
O4 Si2 S2 . . 103.81(5) ?
O6 Si2 Cd1 . . 123.92(5) ?
O5 Si2 Cd1 . . 128.77(6) ?
O4 Si2 Cd1 . . 53.34(5) ?
S2 Si2 Cd1 . . 50.863(19) ?

loop_
_geom_bond_atom_site_label_1
_geom_bond_atom_site_label_2
_geom_bond_site_symmetry_2
_geom_bond_distance
_geom_bond_publ_flag
C1 O1 . 1.462(2) ?
C1 C3 . 1.503(3) ?
C1 C4 . 1.510(3) ?
C1 C2 . 1.516(4) ?
C2 H2A . 0.98 ?
C2 H2B . 0.98 ?
C2 H2C . 0.98 ?
C3 H3A . 0.98 ?
C3 H3B . 0.98 ?
C3 H3C . 0.98 ?
C4 H4A . 0.98 ?
C4 H4B . 0.98 ?
C4 H4C . 0.98 ?
C5 O2 . 1.449(3) ?
C5 C8 . 1.519(3) ?
C5 C6 . 1.520(3) ?
C5 C7 . 1.522(3) ?
C6 H6A . 0.98 ?
C6 H6B . 0.98 ?
C6 H6C . 0.98 ?
C7 H7A . 0.98 ?
C7 H7B . 0.98 ?
C7 H7C . 0.98 ?
C8 H8A . 0.98 ?
C8 H8B . 0.98 ?
C8 H8C . 0.98 ?
C9 O3 . 1.450(2) ?
C9 C11 . 1.501(4) ?
C9 C12 . 1.517(3) ?
C9 C10 . 1.519(3) ?
C10 H10A . 0.98 ?
C10 H10B . 0.98 ?
C10 H10C . 0.98 ?
C11 H11A . 0.98 ?
C11 H11B . 0.98 ?
C11 H11C . 0.98 ?
C12 H12A . 0.98 ?
C12 H12B . 0.98 ?
C12 H12C . 0.98 ?
C13 O4 . 1.461(2) ?
C13 C14 . 1.519(3) ?
C13 C16 . 1.520(3) ?
C13 C15 . 1.521(3) ?
C14 H14A . 0.98 ?
C14 H14B . 0.98 ?
C14 H14C . 0.98 ?
C15 H15A . 0.98 ?
C15 H15B . 0.98 ?
C15 H15C . 0.98 ?
C16 H16A . 0.98 ?
C16 H16B . 0.98 ?
C16 H16C . 0.98 ?
C17 O5 . 1.445(3) ?
C17 C19 . 1.514(3) ?
C17 C20 . 1.515(3) ?
C17 C18 . 1.525(4) ?
C18 H18A . 0.98 ?
C18 H18B . 0.98 ?
C18 H18C . 0.98 ?
C19 H19A . 0.98 ?
C19 H19B . 0.98 ?
C19 H19C . 0.98 ?
C20 H20A . 0.98 ?
C20 H20B . 0.98 ?
C20 H20C . 0.98 ?
C21 O6 . 1.451(2) ?
C21 C23 . 1.515(3) ?
C21 C22 . 1.521(3) ?
C21 C24 . 1.523(3) ?
C22 H22A . 0.98 ?
C22 H22B . 0.98 ?
C22 H22C . 0.98 ?
C23 H23A . 0.98 ?
C23 H23B . 0.98 ?
C23 H23C . 0.98 ?
C24 H24A . 0.98 ?
C24 H24B . 0.98 ?
C24 H24C . 0.98 ?
C25 N1 . 1.272(5) ?
C25 C26 . 1.388(8) ?
C25 H25 . 0.95 ?
C26 C27 . 1.378(6) ?
C26 H26 . 0.95 ?
C28 C29 . 1.377(6) ?
C28 C27 . 1.497(5) ?
C28 H28 . 0.95 ?
C29 N1 . 1.369(5) ?
C29 H29 . 0.95 ?
C25A C26A . 1.365(8) ?
C25A N1 . 1.395(6) ?
C25A H25A . 0.95 ?
C26A C27 . 1.389(6) ?
C26A H26A . 0.95 ?
C28A C27 . 1.313(5) ?
C28A C29A . 1.380(6) ?
C28A H28A . 0.95 ?
C29A N1 . 1.355(5) ?
C29A H29A . 0.95 ?
C27 C27 3_765 1.482(4) ?
C30 C31 . 1.374(4) ?
C30 C35 . 1.395(4) ?
C30 H30 . 0.95 ?
C31 C32 . 1.379(4) ?
C31 H31 . 0.95 ?
C32 C33 . 1.370(4) ?
C32 H32 . 0.95 ?
C33 C34 . 1.379(4) ?
C33 H33 . 0.95 ?
C34 C35 . 1.384(4) ?
C34 H34 . 0.95 ?
C35 C36 . 1.500(4) ?
C36 H36A . 0.98 ?
C36 H36B . 0.98 ?
C36 H36C . 0.98 ?
Cd1 N1 . 2.3097(18) yes
Cd1 S2 . 2.4462(5) yes
Cd1 S1 . 2.4560(5) yes
Cd1 O1 . 2.5137(13) yes
Cd1 O4 . 2.5384(13) yes
Cd1 Si1 . 3.1428(5) ?
Cd1 Si2 . 3.1514(5) ?
O1 Si1 . 1.6530(15) ?
O2 Si1 . 1.6286(15) ?
O3 Si1 . 1.6187(14) ?
O4 Si2 . 1.6538(14) ?
O5 Si2 . 1.6259(14) ?
O6 Si2 . 1.6198(14) ?
S1 Si1 . 2.0916(7) yes
S2 Si2 . 2.0851(7) yes
